data_7013031
loop_
_publ_author_name
'Zhang, Qingzhi'
'Hua, Guoxiong'
'Bhattacharyya, Pravat'
'Slawin, Alexandra M. Z.'
'Derek Woollins, J.'

_publ_section_title
;
 Synthesis and coordination chemistry of aminophosphine derivatives of
 adenineElectronic supplementary information (ESI) available:
 Preparation of all compounds apart from L1 and complex 11; Tables
 S1?S8: NMR spectral data of all the compounds. See
 http://www.rsc.org/suppdata/dt/b3/b303715k
;
_journal_issue 16
_journal_name_full 'Dalton Transactions'
_journal_page_first 3250
_journal_paper_doi 10.1039/b303715k
_journal_year 2003
_chemical_formula_moiety 'C29 H34 Cl2 Ir N6 P.[C H Cl3]0.5'
_chemical_formula_sum 'C29.5 H34.5 Cl3.5 Ir N6 P'
_chemical_formula_weight 820.38
_chemical_name_systematic
;
?
;
_space_group_IT_number 14
_symmetry_cell_setting monoclinic
_symmetry_space_group_name_Hall '-P 2yn'
_symmetry_space_group_name_H-M 'P 1 21/n 1'
_atom_sites_solution_hydrogens geom
_atom_sites_solution_primary direct
_atom_sites_solution_secondary difmap
_audit_creation_method SHELXL-97
_cell_angle_alpha 90.00
_cell_angle_beta 98.120(2)
_cell_angle_gamma 90.00
_cell_formula_units_Z 4
_cell_length_a 14.8735(11)
_cell_length_b 10.7643(8)
_cell_length_c 20.7773(15)
_cell_measurement_reflns_used 52
_cell_measurement_temperature 293(2)
_cell_measurement_theta_max 168
_cell_measurement_theta_min 12
_cell_volume 3293.2(4)
_computing_cell_refinement 'Bruker SMART'
_computing_data_collection 'Bruker SMART'
_computing_data_reduction 'Bruker SHELXTL'
_computing_molecular_graphics 'Bruker SHELXTL'
_computing_publication_material 'Bruker SHELXTL'
_computing_structure_refinement 'SHELXL-97 (Sheldrick, 1997)'
_computing_structure_solution 'SHELXS-97 (Sheldrick, 1990)'
_diffrn_ambient_temperature 293(2)
_diffrn_detector_area_resol_mean 0.9
_diffrn_measured_fraction_theta_full 0.962
_diffrn_measured_fraction_theta_max 0.962
_diffrn_measurement_device_type 'CCD area detector'
_diffrn_measurement_method 'phi and omega scans'
_diffrn_radiation_monochromator graphite
_diffrn_radiation_source 'fine-focus sealed tube'
_diffrn_radiation_type MoK\a
_diffrn_radiation_wavelength 0.71073
_diffrn_reflns_av_R_equivalents 0.1231
_diffrn_reflns_av_sigmaI/netI 0.1994
_diffrn_reflns_limit_h_max 16
_diffrn_reflns_limit_h_min -16
_diffrn_reflns_limit_k_max 11
_diffrn_reflns_limit_k_min -11
_diffrn_reflns_limit_l_max 23
_diffrn_reflns_limit_l_min -17
_diffrn_reflns_number 15660
_diffrn_reflns_theta_full 23.31
_diffrn_reflns_theta_max 23.31
_diffrn_reflns_theta_min 2.14
_exptl_absorpt_coefficient_mu 4.417
_exptl_absorpt_correction_T_max 1.00000
_exptl_absorpt_correction_T_min 0.687355
_exptl_absorpt_correction_type multi-scan
_exptl_crystal_colour orange
_exptl_crystal_density_diffrn 1.655
_exptl_crystal_density_method 'not measured'
_exptl_crystal_description prism
_exptl_crystal_F_000 1620
_exptl_crystal_size_max .05
_exptl_crystal_size_mid .05
_exptl_crystal_size_min .12
_refine_diff_density_max 0.882
_refine_diff_density_min -0.668
_refine_diff_density_rms 0.105
_refine_ls_extinction_coef -
_refine_ls_extinction_method none
_refine_ls_goodness_of_fit_ref 0.783
_refine_ls_hydrogen_treatment mixed
_refine_ls_matrix_type full
_refine_ls_number_parameters 367
_refine_ls_number_reflns 4575
_refine_ls_number_restraints 4
_refine_ls_restrained_S_all 0.782
_refine_ls_R_factor_all 0.1394
_refine_ls_R_factor_gt 0.0486
_refine_ls_shift/su_max 0.161
_refine_ls_shift/su_mean 0.008
_refine_ls_structure_factor_coef Fsqd
_refine_ls_weighting_details 'calc w=1/[\s^2^(Fo^2^)+(0.0241P)^2^+0.0000P] where P=(Fo^2^+2Fc^2^)/3'
_refine_ls_weighting_scheme calc
_refine_ls_wR_factor_gt 0.0695
_refine_ls_wR_factor_ref 0.0836
_reflns_number_gt 2066
_reflns_number_total 4575
_reflns_threshold_expression >2sigma(I)
_cod_data_source_file b303715k.txt
_cod_data_source_block 17
_cod_depositor_comments
;
The following automatic conversions were performed:
'_symmetry_cell_setting' value 'Monoclinic' changed to 'monoclinic'
according to '/home/saulius/struct/CIF-dictionaries/cif_core.dic'
dictionary named 'cif_core.dic' version 2.4.1 from
2010-06-29.

'_exptl_absorpt_correction_type' value 'multiscan' changed to
'multi-scan' according to
'/home/saulius/struct/CIF-dictionaries/cif_core.dic' dictionary named
'cif_core.dic' version 2.4.1 from 2010-06-29.

Automatic conversion script
Id: cif_fix_enum 1527 2010-12-29 10:47:43Z saulius 
;
_cod_original_sg_symbol_H-M P2(1)/n
_cod_original_formula_sum 'C29.50 H34.50 Cl3.50 Ir N6 P'
_cod_database_code 7013031

loop_
_symmetry_equiv_pos_as_xyz
'x, y, z'
'-x+1/2, y+1/2, -z+1/2'
'-x, -y, -z'
'x-1/2, -y-1/2, z-1/2'

loop_
_atom_site_label
_atom_site_type_symbol
_atom_site_fract_x
_atom_site_fract_y
_atom_site_fract_z
_atom_site_U_iso_or_equiv
_atom_site_adp_type
_atom_site_occupancy
_atom_site_symmetry_multiplicity
_atom_site_calc_flag
_atom_site_refinement_flags
_atom_site_disorder_assembly
_atom_site_disorder_group
Ir1 Ir 0.05880(3) 0.14974(4) 0.23077(2) 0.05311(16) Uani 1 1 d . . .
Cl1 Cl 0.1663(2) 0.0765(3) 0.16389(15) 0.0811(10) Uani 1 1 d . . .
Cl2 Cl 0.0417(2) 0.3317(2) 0.16299(15) 0.0863(10) Uani 1 1 d . . .
P1 P -0.05462(18) 0.0581(2) 0.16045(15) 0.0524(9) Uani 1 1 d . . .
N1 N -0.4211(9) 0.3608(13) -0.0065(6) 0.128(5) Uani 1 1 d . . .
C2 C -0.4012(11) 0.2391(12) -0.0114(6) 0.109(5) Uani 1 1 d . . .
H2A H -0.4483 0.1832 -0.0093 0.131 Uiso 1 1 calc R . .
N3 N -0.3209(9) 0.1913(11) -0.0190(5) 0.107(4) Uani 1 1 d . . .
C4 C -0.2562(12) 0.2793(14) -0.0141(7) 0.106(6) Uani 1 1 d . . .
C5 C -0.2680(16) 0.4046(13) -0.0061(7) 0.148(8) Uani 1 1 d . . .
C6 C -0.3591(14) 0.4368(14) 0.0002(8) 0.130(7) Uani 1 1 d . . .
N6 N -0.3807(7) 0.5662(10) 0.0060(5) 0.128(4) Uani 1 1 d . . .
H6A H -0.4441 0.5922 0.0045 0.153 Uiso 1 1 calc R . .
H6B H -0.3321 0.6283 0.0115 0.153 Uiso 1 1 calc R . .
N7 N -0.1859(9) 0.4634(11) -0.0002(6) 0.123(5) Uani 1 1 d . . .
C8 C -0.1221(10) 0.3761(14) -0.0142(6) 0.107(5) Uani 1 1 d . . .
H8A H -0.0624 0.3934 -0.0196 0.128 Uiso 1 1 calc R . .
N9 N -0.1620(8) 0.2596(9) -0.0187(5) 0.082(3) Uani 1 1 d . . .
C10 C -0.1188(8) 0.1470(11) -0.0288(5) 0.087(4) Uani 1 1 d . . .
H10A H -0.0577 0.1650 -0.0375 0.105 Uiso 1 1 calc R . .
H10B H -0.1510 0.1076 -0.0672 0.105 Uiso 1 1 calc R . .
C11 C -0.1128(8) 0.0564(10) 0.0267(6) 0.082(4) Uani 1 1 d . . .
H11A H -0.0912 -0.0228 0.0128 0.098 Uiso 1 1 calc R . .
H11B H -0.1730 0.0436 0.0384 0.098 Uiso 1 1 calc R . .
N12 N -0.0502(2) 0.1006(6) 0.0859(4) 0.060(3) Uani 1 1 d D . .
H12N H 0.0141(7) 0.084(6) 0.084(3) 0.09(4) Uiso 1 1 d D . .
C13 C -0.1708(6) 0.1064(9) 0.1761(5) 0.052(3) Uani 1 1 d . . .
C14 C -0.2233(8) 0.0282(11) 0.2077(6) 0.072(4) Uani 1 1 d . . .
H14A H -0.2036 -0.0509 0.2211 0.087 Uiso 1 1 calc R . .
C15 C -0.3053(8) 0.0726(11) 0.2182(7) 0.093(5) Uani 1 1 d . . .
H15A H -0.3427 0.0200 0.2380 0.112 Uiso 1 1 calc R . .
C16 C -0.3371(9) 0.1904(13) 0.2016(8) 0.108(5) Uani 1 1 d . . .
H16A H -0.3885 0.2240 0.2158 0.130 Uiso 1 1 calc R . .
C17 C -0.2854(9) 0.2543(12) 0.1617(7) 0.088(4) Uani 1 1 d . . .
H17A H -0.3114 0.3234 0.1395 0.106 Uiso 1 1 calc R . .
C18 C -0.1953(8) 0.2213(9) 0.1525(6) 0.076(4) Uani 1 1 d . . .
H18A H -0.1573 0.2727 0.1325 0.091 Uiso 1 1 calc R . .
C19 C -0.0636(7) -0.1119(8) 0.1606(6) 0.063(3) Uani 1 1 d . . .
C20 C -0.1376(8) -0.1703(9) 0.1281(6) 0.079(4) Uani 1 1 d . . .
H20A H -0.1878 -0.1235 0.1106 0.095 Uiso 1 1 calc R . .
C21 C -0.1398(9) -0.3038(11) 0.1204(6) 0.093(4) Uani 1 1 d . . .
H21A H -0.1899 -0.3426 0.0969 0.112 Uiso 1 1 calc R . .
C22 C -0.0687(9) -0.3707(12) 0.1475(8) 0.115(6) Uani 1 1 d . . .
H22A H -0.0702 -0.4566 0.1430 0.138 Uiso 1 1 calc R . .
C23 C 0.0081(10) -0.3146(10) 0.1826(7) 0.104(5) Uani 1 1 d . . .
H23A H 0.0553 -0.3625 0.2039 0.124 Uiso 1 1 calc R . .
C24 C 0.0121(7) -0.1808(9) 0.1849(5) 0.070(4) Uani 1 1 d . . .
H24A H 0.0654 -0.1411 0.2027 0.084 Uiso 1 1 calc R . .
C25 C 0.1240(8) 0.0643(9) 0.3196(5) 0.057(3) Uani 1 1 d . . .
C26 C 0.0309(7) 0.0730(9) 0.3218(6) 0.060(3) Uani 1 1 d . . .
C27 C 0.0100(8) 0.1982(11) 0.3187(6) 0.075(4) Uani 1 1 d . . .
C28 C 0.0844(10) 0.2687(10) 0.3191(5) 0.074(4) Uani 1 1 d . . .
C29 C 0.1607(7) 0.1858(10) 0.3179(5) 0.064(4) Uani 1 1 d . . .
C30 C 0.1852(8) -0.0507(10) 0.3251(6) 0.106(5) Uani 1 1 d . . .
H30A H 0.2053 -0.0683 0.3701 0.160 Uiso 1 1 calc R . .
H30B H 0.2368 -0.0355 0.3033 0.160 Uiso 1 1 calc R . .
H30C H 0.1517 -0.1204 0.3054 0.160 Uiso 1 1 calc R . .
C31 C -0.0268(7) -0.0320(10) 0.3369(6) 0.110(5) Uani 1 1 d . . .
H31A H -0.0231 -0.0405 0.3832 0.164 Uiso 1 1 calc R . .
H31B H -0.0061 -0.1071 0.3189 0.164 Uiso 1 1 calc R . .
H31C H -0.0886 -0.0164 0.3184 0.164 Uiso 1 1 calc R . .
C32 C -0.0872(8) 0.2536(11) 0.3273(6) 0.096(4) Uani 1 1 d . . .
H32A H -0.0901 0.2673 0.3727 0.145 Uiso 1 1 calc R . .
H32B H -0.1337 0.1960 0.3102 0.145 Uiso 1 1 calc R . .
H32C H -0.0962 0.3310 0.3043 0.145 Uiso 1 1 calc R . .
C33 C 0.0929(9) 0.4134(11) 0.3189(7) 0.123(6) Uani 1 1 d . . .
H33A H 0.1047 0.4432 0.3628 0.185 Uiso 1 1 calc R . .
H33B H 0.0372 0.4489 0.2977 0.185 Uiso 1 1 calc R . .
H33C H 0.1419 0.4372 0.2959 0.185 Uiso 1 1 calc R . .
C34 C 0.2620(8) 0.2197(12) 0.3156(7) 0.113(5) Uani 1 1 d . . .
H34A H 0.2923 0.2326 0.3590 0.169 Uiso 1 1 calc R . .
H34B H 0.2651 0.2943 0.2907 0.169 Uiso 1 1 calc R . .
H34C H 0.2910 0.1531 0.2957 0.169 Uiso 1 1 calc R . .
C40 C -0.33928(6) 0.88500(17) -0.04198(5) 0.110(10) Uani 0.50 1 d PD . .
H40A H -0.3196 0.9625 -0.0604 0.132 Uiso 0.50 1 calc PR . .
Cl3 Cl -0.3667 0.9249 0.0356 0.153 Uani 0.50 1 d PD . .
Cl4 Cl -0.4471 0.8513 -0.0863 0.156 Uani 0.50 1 d PD . .
Cl5 Cl -0.2444 0.7843 -0.0361 0.159 Uani 0.50 1 d PD . .

loop_
_atom_site_aniso_label
_atom_site_aniso_U_11
_atom_site_aniso_U_22
_atom_site_aniso_U_33
_atom_site_aniso_U_23
_atom_site_aniso_U_13
_atom_site_aniso_U_12
Ir1 0.0497(2) 0.0370(2) 0.0655(3) 0.0097(3) -0.0169(2) -0.0056(3)
Cl1 0.075(2) 0.074(2) 0.090(3) 0.0108(18) -0.005(2) 0.0116(17)
Cl2 0.113(2) 0.0432(18) 0.093(2) 0.0179(17) -0.020(2) 0.0031(18)
P1 0.0472(18) 0.0374(16) 0.066(2) -0.0058(16) -0.0156(17) 0.0139(14)
N1 0.175(12) 0.090(9) 0.094(9) -0.033(9) -0.067(8) 0.080(9)
C2 0.147(14) 0.068(9) 0.090(11) -0.032(8) -0.065(11) 0.033(9)
N3 0.103(9) 0.126(11) 0.076(8) -0.033(7) -0.044(8) 0.048(8)
C4 0.130(14) 0.094(12) 0.064(10) -0.040(8) -0.085(10) 0.028(11)
C5 0.26(2) 0.067(10) 0.073(10) -0.042(8) -0.124(13) 0.113(13)
C6 0.194(18) 0.069(11) 0.101(12) -0.039(10) -0.074(13) 0.108(12)
N6 0.125(9) 0.119(9) 0.119(10) -0.024(8) -0.054(8) 0.051(8)
N7 0.134(10) 0.118(10) 0.094(9) -0.063(8) -0.073(8) 0.085(9)
C8 0.117(11) 0.108(12) 0.081(10) -0.036(9) -0.036(9) 0.038(10)
N9 0.105(9) 0.061(7) 0.072(8) 0.000(6) -0.017(8) 0.041(8)
C10 0.129(10) 0.064(8) 0.066(9) 0.001(8) 0.001(8) 0.063(8)
C11 0.103(10) 0.053(7) 0.079(10) -0.021(7) -0.022(9) -0.005(7)
N12 0.062(6) 0.049(5) 0.058(7) -0.003(4) -0.026(6) 0.029(4)
C13 0.037(6) 0.036(6) 0.075(9) -0.009(6) -0.017(6) 0.011(5)
C14 0.071(9) 0.063(8) 0.080(10) 0.003(7) 0.001(8) 0.015(7)
C15 0.061(9) 0.056(9) 0.165(15) 0.016(9) 0.022(10) -0.001(7)
C16 0.064(9) 0.101(12) 0.162(16) -0.004(10) 0.025(10) 0.009(8)
C17 0.066(9) 0.086(10) 0.107(13) -0.025(9) -0.006(9) 0.025(8)
C18 0.081(10) 0.035(7) 0.107(12) -0.004(7) -0.008(9) 0.016(6)
C19 0.065(8) 0.022(6) 0.092(9) -0.002(5) -0.023(7) 0.003(5)
C20 0.081(8) 0.029(7) 0.124(11) 0.012(7) 0.000(8) 0.007(6)
C21 0.082(10) 0.094(11) 0.097(11) -0.030(8) -0.012(9) -0.021(8)
C22 0.069(9) 0.048(9) 0.219(18) -0.028(10) -0.010(11) 0.031(7)
C23 0.130(13) 0.041(9) 0.146(14) 0.021(8) 0.042(11) 0.044(8)
C24 0.055(7) 0.054(8) 0.094(10) 0.002(6) -0.015(7) 0.011(6)
C25 0.065(8) 0.028(6) 0.067(9) 0.005(6) -0.029(7) 0.000(6)
C26 0.049(7) 0.030(7) 0.097(10) 0.021(6) -0.009(7) -0.018(6)
C27 0.039(7) 0.083(9) 0.099(11) -0.016(8) -0.003(8) -0.023(7)
C28 0.130(12) 0.051(8) 0.044(9) 0.001(6) 0.026(9) -0.012(9)
C29 0.040(7) 0.085(10) 0.060(9) -0.011(7) -0.014(6) -0.022(6)
C30 0.154(12) 0.079(9) 0.088(10) 0.032(8) 0.023(10) 0.072(9)
C31 0.088(9) 0.095(9) 0.136(13) 0.007(9) -0.017(9) -0.057(8)
C32 0.084(10) 0.119(10) 0.080(10) -0.019(8) -0.009(9) -0.013(9)
C33 0.145(13) 0.060(9) 0.137(14) -0.001(8) -0.078(11) -0.011(9)
C34 0.077(10) 0.145(12) 0.107(13) 0.028(9) -0.019(9) -0.026(9)
C40 0.13(2) 0.074(19) 0.12(2) -0.006(15) 0.021(19) -0.068(16)
Cl3 0.153 0.153 0.153 0.000 0.022 0.000
Cl4 0.156 0.156 0.156 0.000 0.022 0.000
Cl5 0.159 0.159 0.159 0.000 0.022 0.000

loop_
_atom_type_symbol
_atom_type_description
_atom_type_scat_dispersion_real
_atom_type_scat_dispersion_imag
_atom_type_scat_source
C C 0.0033 0.0016 'International Tables Vol C Tables 4.2.6.8 and 6.1.1.4'
H H 0.0000 0.0000 'International Tables Vol C Tables 4.2.6.8 and 6.1.1.4'
N N 0.0061 0.0033 'International Tables Vol C Tables 4.2.6.8 and 6.1.1.4'
P P 0.1023 0.0942 'International Tables Vol C Tables 4.2.6.8 and 6.1.1.4'
Cl Cl 0.1484 0.1585 'International Tables Vol C Tables 4.2.6.8 and 6.1.1.4'
Ir Ir -1.4442 7.9887 'International Tables Vol C Tables 4.2.6.8 and 6.1.1.4'

loop_
_geom_angle_atom_site_label_1
_geom_angle_atom_site_label_2
_geom_angle_atom_site_label_3
_geom_angle
_geom_angle_site_symmetry_1
_geom_angle_site_symmetry_3
_geom_angle_publ_flag
C27 Ir1 C26 37.7(4) . . ?
C27 Ir1 C25 62.5(4) . . ?
C26 Ir1 C25 37.7(3) . . ?
C27 Ir1 C29 62.2(4) . . ?
C26 Ir1 C29 63.1(4) . . ?
C25 Ir1 C29 37.7(4) . . ?
C27 Ir1 C28 35.8(4) . . ?
C26 Ir1 C28 61.9(4) . . ?
C25 Ir1 C28 62.5(4) . . ?
C29 Ir1 C28 37.9(4) . . ?
C27 Ir1 P1 110.1(3) . . ?
C26 Ir1 P1 100.3(3) . . ?
C25 Ir1 P1 124.1(3) . . ?
C29 Ir1 P1 161.6(3) . . ?
C28 Ir1 P1 142.9(4) . . ?
C27 Ir1 Cl1 156.5(3) . . ?
C26 Ir1 Cl1 127.5(3) . . ?
C25 Ir1 Cl1 95.7(3) . . ?
C29 Ir1 Cl1 95.5(3) . . ?
C28 Ir1 Cl1 128.1(4) . . ?
P1 Ir1 Cl1 88.85(10) . . ?
C27 Ir1 Cl2 106.4(4) . . ?
C26 Ir1 Cl2 143.9(3) . . ?
C25 Ir1 Cl2 147.4(3) . . ?
C29 Ir1 Cl2 109.7(3) . . ?
C28 Ir1 Cl2 90.3(3) . . ?
P1 Ir1 Cl2 88.28(10) . . ?
Cl1 Ir1 Cl2 87.26(10) . . ?
N12 P1 C19 107.1(5) . . ?
N12 P1 C13 104.4(4) . . ?
C19 P1 C13 102.0(5) . . ?
N12 P1 Ir1 111.2(2) . . ?
C19 P1 Ir1 118.4(4) . . ?
C13 P1 Ir1 112.5(3) . . ?
C6 N1 C2 119.2(15) . . ?
N3 C2 N1 126.5(15) . . ?
C2 N3 C4 111.3(13) . . ?
N3 C4 C5 126.8(18) . . ?
N3 C4 N9 125.9(14) . . ?
C5 C4 N9 107.2(17) . . ?
N7 C5 C4 109.8(17) . . ?
N7 C5 C6 136.9(14) . . ?
C4 C5 C6 113.0(19) . . ?
N1 C6 C5 122.5(14) . . ?
N1 C6 N6 118.9(17) . . ?
C5 C6 N6 118.1(17) . . ?
C5 N7 C8 107.1(13) . . ?
N9 C8 N7 109.1(13) . . ?
C8 N9 C10 126.3(12) . . ?
C8 N9 C4 105.9(11) . . ?
C10 N9 C4 127.7(12) . . ?
N9 C10 C11 115.1(9) . . ?
C10 C11 N12 112.5(9) . . ?
C11 N12 P1 125.7(6) . . ?
C18 C13 C14 125.9(10) . . ?
C18 C13 P1 113.3(9) . . ?
C14 C13 P1 120.8(8) . . ?
C15 C14 C13 116.4(11) . . ?
C14 C15 C16 124.6(13) . . ?
C15 C16 C17 113.9(13) . . ?
C16 C17 C18 124.5(13) . . ?
C13 C18 C17 112.8(11) . . ?
C20 C19 C24 119.6(9) . . ?
C20 C19 P1 120.9(8) . . ?
C24 C19 P1 118.7(8) . . ?
C19 C20 C21 121.1(10) . . ?
C22 C21 C20 119.0(11) . . ?
C21 C22 C23 121.7(12) . . ?
C22 C23 C24 118.3(12) . . ?
C19 C24 C23 119.7(10) . . ?
C26 C25 C29 109.0(9) . . ?
C26 C25 C30 129.3(10) . . ?
C29 C25 C30 121.4(10) . . ?
C26 C25 Ir1 70.9(6) . . ?
C29 C25 Ir1 73.4(6) . . ?
C30 C25 Ir1 126.7(8) . . ?
C27 C26 C25 106.3(9) . . ?
C27 C26 C31 128.4(11) . . ?
C25 C26 C31 124.3(10) . . ?
C27 C26 Ir1 69.8(7) . . ?
C25 C26 Ir1 71.4(6) . . ?
C31 C26 Ir1 131.9(8) . . ?
C28 C27 C26 111.8(11) . . ?
C28 C27 C32 123.2(11) . . ?
C26 C27 C32 124.0(10) . . ?
C28 C27 Ir1 76.2(7) . . ?
C26 C27 Ir1 72.5(7) . . ?
C32 C27 Ir1 127.8(8) . . ?
C27 C28 C29 107.5(10) . . ?
C27 C28 C33 129.1(13) . . ?
C29 C28 C33 123.5(12) . . ?
C27 C28 Ir1 67.9(8) . . ?
C29 C28 Ir1 71.0(6) . . ?
C33 C28 Ir1 125.1(8) . . ?
C25 C29 C28 105.2(9) . . ?
C25 C29 C34 126.4(10) . . ?
C28 C29 C34 128.4(11) . . ?
C25 C29 Ir1 68.8(6) . . ?
C28 C29 Ir1 71.1(6) . . ?
C34 C29 Ir1 124.6(8) . . ?
Cl3 C40 Cl5 111.68(7) . . ?
Cl3 C40 Cl4 102.43(5) . . ?
Cl5 C40 Cl4 124.43(8) . . ?

loop_
_geom_bond_atom_site_label_1
_geom_bond_atom_site_label_2
_geom_bond_distance
_geom_bond_site_symmetry_2
_geom_bond_publ_flag
Ir1 C27 2.124(13) . ?
Ir1 C26 2.157(11) . ?
Ir1 C25 2.164(10) . ?
Ir1 C29 2.224(10) . ?
Ir1 C28 2.226(11) . ?
Ir1 P1 2.293(3) . ?
Ir1 Cl1 2.395(3) . ?
Ir1 Cl2 2.405(3) . ?
P1 N12 1.624(9) . ?
P1 C19 1.835(9) . ?
P1 C13 1.876(10) . ?
N1 C6 1.23(2) . ?
N1 C2 1.349(15) . ?
C2 N3 1.330(15) . ?
N3 C4 1.344(16) . ?
C4 C5 1.373(16) . ?
C4 N9 1.434(17) . ?
C5 N7 1.37(2) . ?
C5 C6 1.42(2) . ?
C6 N6 1.439(15) . ?
N7 C8 1.395(14) . ?
C8 N9 1.385(15) . ?
N9 C10 1.401(12) . ?
C10 C11 1.504(14) . ?
C11 N12 1.511(12) . ?
C13 C18 1.361(13) . ?
C13 C14 1.376(13) . ?
C14 C15 1.356(13) . ?
C15 C16 1.380(15) . ?
C16 C17 1.390(16) . ?
C17 C18 1.425(14) . ?
C19 C20 1.361(13) . ?
C19 C24 1.384(12) . ?
C20 C21 1.446(13) . ?
C21 C22 1.336(15) . ?
C22 C23 1.401(17) . ?
C23 C24 1.442(12) . ?
C25 C26 1.395(13) . ?
C25 C29 1.420(13) . ?
C25 C30 1.531(13) . ?
C26 C27 1.383(13) . ?
C26 C31 1.478(12) . ?
C27 C28 1.341(14) . ?
C27 C32 1.598(14) . ?
C28 C29 1.446(14) . ?
C28 C33 1.563(14) . ?
C29 C34 1.557(14) . ?
C40 Cl3 1.7699(10) . ?
C40 Cl5 1.7700(10) . ?
C40 Cl4 1.7702(10) . ?

loop_
_geom_hbond_atom_site_label_D
_geom_hbond_atom_site_label_H
_geom_hbond_atom_site_label_A
_geom_hbond_distance_DH
_geom_hbond_distance_HA
_geom_hbond_distance_DA
_geom_hbond_angle_DHA
_geom_hbond_site_symmetry_A
N12 H12N Cl1 0.9800(10) 2.62(4) 3.404(5) 138(5) .
N6 H6B Cl5 0.98 2.42 3.300(12) 149.2 .
N6 H6A N1 0.98 2.07 3.053(16) 176.2 3_465

loop_
_geom_torsion_atom_site_label_1
_geom_torsion_atom_site_label_2
_geom_torsion_atom_site_label_3
_geom_torsion_atom_site_label_4
_geom_torsion
_geom_torsion_site_symmetry_1
_geom_torsion_site_symmetry_2
_geom_torsion_site_symmetry_3
_geom_torsion_site_symmetry_4
_geom_torsion_publ_flag
C27 Ir1 P1 N12 142.1(4) . . . . ?
C26 Ir1 P1 N12 179.9(4) . . . . ?
C25 Ir1 P1 N12 -148.2(4) . . . . ?
C29 Ir1 P1 N12 -156.1(10) . . . . ?
C28 Ir1 P1 N12 123.5(5) . . . . ?
Cl1 Ir1 P1 N12 -52.1(3) . . . . ?
Cl2 Ir1 P1 N12 35.2(3) . . . . ?
C27 Ir1 P1 C19 -93.2(6) . . . . ?
C26 Ir1 P1 C19 -55.4(5) . . . . ?
C25 Ir1 P1 C19 -23.5(6) . . . . ?
C29 Ir1 P1 C19 -31.5(11) . . . . ?
C28 Ir1 P1 C19 -111.9(6) . . . . ?
Cl1 Ir1 P1 C19 72.6(4) . . . . ?
Cl2 Ir1 P1 C19 159.9(4) . . . . ?
C27 Ir1 P1 C13 25.4(5) . . . . ?
C26 Ir1 P1 C13 63.2(5) . . . . ?
C25 Ir1 P1 C13 95.1(5) . . . . ?
C29 Ir1 P1 C13 87.1(10) . . . . ?
C28 Ir1 P1 C13 6.8(6) . . . . ?
Cl1 Ir1 P1 C13 -168.8(4) . . . . ?
Cl2 Ir1 P1 C13 -81.5(4) . . . . ?
C6 N1 C2 N3 -10(2) . . . . ?
N1 C2 N3 C4 7(2) . . . . ?
C2 N3 C4 C5 -4(2) . . . . ?
C2 N3 C4 N9 178.9(12) . . . . ?
N3 C4 C5 N7 177.2(14) . . . . ?
N9 C4 C5 N7 -4.8(18) . . . . ?
N3 C4 C5 C6 3(2) . . . . ?
N9 C4 C5 C6 -179.0(12) . . . . ?
C2 N1 C6 C5 9(3) . . . . ?
C2 N1 C6 N6 -179.4(11) . . . . ?
N7 C5 C6 N1 -177.9(18) . . . . ?
C4 C5 C6 N1 -6(2) . . . . ?
N7 C5 C6 N6 11(3) . . . . ?
C4 C5 C6 N6 -177.3(13) . . . . ?
C4 C5 N7 C8 8.7(18) . . . . ?
C6 C5 N7 C8 -179.2(17) . . . . ?
C5 N7 C8 N9 -9.3(15) . . . . ?
N7 C8 N9 C10 -176.4(11) . . . . ?
N7 C8 N9 C4 6.2(13) . . . . ?
N3 C4 N9 C8 177.0(13) . . . . ?
C5 C4 N9 C8 -0.9(15) . . . . ?
N3 C4 N9 C10 0(2) . . . . ?
C5 C4 N9 C10 -178.2(11) . . . . ?
C8 N9 C10 C11 114.8(13) . . . . ?
C4 N9 C10 C11 -68.5(16) . . . . ?
N9 C10 C11 N12 -68.0(14) . . . . ?
C10 C11 N12 P1 155.8(7) . . . . ?
C19 P1 N12 C11 47.8(8) . . . . ?
C13 P1 N12 C11 -59.9(8) . . . . ?
Ir1 P1 N12 C11 178.5(6) . . . . ?
N12 P1 C13 C18 -42.7(9) . . . . ?
C19 P1 C13 C18 -154.2(8) . . . . ?
Ir1 P1 C13 C18 77.9(8) . . . . ?
N12 P1 C13 C14 136.3(9) . . . . ?
C19 P1 C13 C14 24.8(10) . . . . ?
Ir1 P1 C13 C14 -103.1(9) . . . . ?
C18 C13 C14 C15 -2.8(18) . . . . ?
P1 C13 C14 C15 178.4(9) . . . . ?
C13 C14 C15 C16 -2(2) . . . . ?
C14 C15 C16 C17 11(2) . . . . ?
C15 C16 C17 C18 -17(2) . . . . ?
C14 C13 C18 C17 -2.0(17) . . . . ?
P1 C13 C18 C17 177.0(8) . . . . ?
C16 C17 C18 C13 12.5(18) . . . . ?
N12 P1 C19 C20 -64.4(10) . . . . ?
C13 P1 C19 C20 45.0(11) . . . . ?
Ir1 P1 C19 C20 169.0(8) . . . . ?
N12 P1 C19 C24 105.1(9) . . . . ?
C13 P1 C19 C24 -145.5(9) . . . . ?
Ir1 P1 C19 C24 -21.5(11) . . . . ?
C24 C19 C20 C21 2.0(17) . . . . ?
P1 C19 C20 C21 171.3(9) . . . . ?
C19 C20 C21 C22 2.2(19) . . . . ?
C20 C21 C22 C23 -1(2) . . . . ?
C21 C22 C23 C24 -5(2) . . . . ?
C20 C19 C24 C23 -7.3(17) . . . . ?
P1 C19 C24 C23 -177.0(9) . . . . ?
C22 C23 C24 C19 8.7(18) . . . . ?
C27 Ir1 C25 C26 38.3(6) . . . . ?
C29 Ir1 C25 C26 117.6(9) . . . . ?
C28 Ir1 C25 C26 78.9(7) . . . . ?
P1 Ir1 C25 C26 -58.3(7) . . . . ?
Cl1 Ir1 C25 C26 -150.8(6) . . . . ?
Cl2 Ir1 C25 C26 115.4(7) . . . . ?
C27 Ir1 C25 C29 -79.3(7) . . . . ?
C26 Ir1 C25 C29 -117.6(9) . . . . ?
C28 Ir1 C25 C29 -38.7(6) . . . . ?
P1 Ir1 C25 C29 -175.9(5) . . . . ?
Cl1 Ir1 C25 C29 91.6(6) . . . . ?
Cl2 Ir1 C25 C29 -2.2(10) . . . . ?
C27 Ir1 C25 C30 163.6(11) . . . . ?
C26 Ir1 C25 C30 125.3(12) . . . . ?
C29 Ir1 C25 C30 -117.1(13) . . . . ?
C28 Ir1 C25 C30 -155.8(11) . . . . ?
P1 Ir1 C25 C30 67.0(10) . . . . ?
Cl1 Ir1 C25 C30 -25.5(10) . . . . ?
Cl2 Ir1 C25 C30 -119.3(9) . . . . ?
C29 C25 C26 C27 2.5(14) . . . . ?
C30 C25 C26 C27 176.2(11) . . . . ?
Ir1 C25 C26 C27 -61.5(9) . . . . ?
C29 C25 C26 C31 -167.4(11) . . . . ?
C30 C25 C26 C31 6(2) . . . . ?
Ir1 C25 C26 C31 128.6(12) . . . . ?
C29 C25 C26 Ir1 64.0(8) . . . . ?
C30 C25 C26 Ir1 -122.3(12) . . . . ?
C25 Ir1 C26 C27 116.0(9) . . . . ?
C29 Ir1 C26 C27 78.6(7) . . . . ?
C28 Ir1 C26 C27 35.6(7) . . . . ?
P1 Ir1 C26 C27 -109.7(6) . . . . ?
Cl1 Ir1 C26 C27 153.8(5) . . . . ?
Cl2 Ir1 C26 C27 -8.3(9) . . . . ?
C27 Ir1 C26 C25 -116.0(9) . . . . ?
C29 Ir1 C26 C25 -37.5(6) . . . . ?
C28 Ir1 C26 C25 -80.4(7) . . . . ?
P1 Ir1 C26 C25 134.3(5) . . . . ?
Cl1 Ir1 C26 C25 37.7(7) . . . . ?
Cl2 Ir1 C26 C25 -124.4(6) . . . . ?
C27 Ir1 C26 C31 124.1(14) . . . . ?
C25 Ir1 C26 C31 -119.9(13) . . . . ?
C29 Ir1 C26 C31 -157.4(12) . . . . ?
C28 Ir1 C26 C31 159.7(12) . . . . ?
P1 Ir1 C26 C31 14.4(11) . . . . ?
Cl1 Ir1 C26 C31 -82.2(11) . . . . ?
Cl2 Ir1 C26 C31 115.7(10) . . . . ?
C25 C26 C27 C28 -4.2(16) . . . . ?
C31 C26 C27 C28 165.2(12) . . . . ?
Ir1 C26 C27 C28 -66.7(10) . . . . ?
C25 C26 C27 C32 -173.2(11) . . . . ?
C31 C26 C27 C32 -4(2) . . . . ?
Ir1 C26 C27 C32 124.2(12) . . . . ?
C25 C26 C27 Ir1 62.6(8) . . . . ?
C31 C26 C27 Ir1 -128.1(13) . . . . ?
C26 Ir1 C27 C28 118.6(11) . . . . ?
C25 Ir1 C27 C28 80.3(8) . . . . ?
C29 Ir1 C27 C28 37.5(7) . . . . ?
P1 Ir1 C27 C28 -160.8(7) . . . . ?
Cl1 Ir1 C27 C28 57.1(13) . . . . ?
Cl2 Ir1 C27 C28 -66.5(8) . . . . ?
C25 Ir1 C27 C26 -38.3(6) . . . . ?
C29 Ir1 C27 C26 -81.1(7) . . . . ?
C28 Ir1 C27 C26 -118.6(11) . . . . ?
P1 Ir1 C27 C26 80.6(7) . . . . ?
Cl1 Ir1 C27 C26 -61.5(11) . . . . ?
Cl2 Ir1 C27 C26 174.9(6) . . . . ?
C26 Ir1 C27 C32 -119.8(12) . . . . ?
C25 Ir1 C27 C32 -158.1(11) . . . . ?
C29 Ir1 C27 C32 159.1(12) . . . . ?
C28 Ir1 C27 C32 121.6(15) . . . . ?
P1 Ir1 C27 C32 -39.2(11) . . . . ?
Cl1 Ir1 C27 C32 178.7(6) . . . . ?
Cl2 Ir1 C27 C32 55.0(10) . . . . ?
C26 C27 C28 C29 4.1(15) . . . . ?
C32 C27 C28 C29 173.3(11) . . . . ?
Ir1 C27 C28 C29 -60.3(8) . . . . ?
C26 C27 C28 C33 -177.5(12) . . . . ?
C32 C27 C28 C33 -8(2) . . . . ?
Ir1 C27 C28 C33 118.1(13) . . . . ?
C26 C27 C28 Ir1 64.4(10) . . . . ?
C32 C27 C28 Ir1 -126.4(13) . . . . ?
C26 Ir1 C28 C27 -37.5(7) . . . . ?
C25 Ir1 C28 C27 -80.3(8) . . . . ?
C29 Ir1 C28 C27 -118.8(10) . . . . ?
P1 Ir1 C28 C27 30.8(10) . . . . ?
Cl1 Ir1 C28 C27 -154.8(7) . . . . ?
Cl2 Ir1 C28 C27 118.4(8) . . . . ?
C27 Ir1 C28 C29 118.8(10) . . . . ?
C26 Ir1 C28 C29 81.3(7) . . . . ?
C25 Ir1 C28 C29 38.5(6) . . . . ?
P1 Ir1 C28 C29 149.6(5) . . . . ?
Cl1 Ir1 C28 C29 -36.0(8) . . . . ?
Cl2 Ir1 C28 C29 -122.8(6) . . . . ?
C27 Ir1 C28 C33 -123.1(16) . . . . ?
C26 Ir1 C28 C33 -160.6(14) . . . . ?
C25 Ir1 C28 C33 156.6(14) . . . . ?
C29 Ir1 C28 C33 118.1(15) . . . . ?
P1 Ir1 C28 C33 -92.3(12) . . . . ?
Cl1 Ir1 C28 C33 82.1(12) . . . . ?
Cl2 Ir1 C28 C33 -4.7(12) . . . . ?
C26 C25 C29 C28 -0.1(13) . . . . ?
C30 C25 C29 C28 -174.4(10) . . . . ?
Ir1 C25 C29 C28 62.3(8) . . . . ?
C26 C25 C29 C34 179.6(11) . . . . ?
C30 C25 C29 C34 5.2(18) . . . . ?
Ir1 C25 C29 C34 -118.1(12) . . . . ?
C26 C25 C29 Ir1 -62.4(8) . . . . ?
C30 C25 C29 Ir1 123.3(10) . . . . ?
C27 C28 C29 C25 -2.4(13) . . . . ?
C33 C28 C29 C25 179.1(11) . . . . ?
Ir1 C28 C29 C25 -60.8(7) . . . . ?
C27 C28 C29 C34 177.9(12) . . . . ?
C33 C28 C29 C34 -1(2) . . . . ?
Ir1 C28 C29 C34 119.6(12) . . . . ?
C27 C28 C29 Ir1 58.3(9) . . . . ?
C33 C28 C29 Ir1 -120.1(12) . . . . ?
C27 Ir1 C29 C25 80.1(7) . . . . ?
C26 Ir1 C29 C25 37.4(6) . . . . ?
C28 Ir1 C29 C25 115.5(9) . . . . ?
P1 Ir1 C29 C25 10.8(14) . . . . ?
Cl1 Ir1 C29 C25 -92.2(6) . . . . ?
Cl2 Ir1 C29 C25 178.7(6) . . . . ?
C27 Ir1 C29 C28 -35.4(6) . . . . ?
C26 Ir1 C29 C28 -78.1(7) . . . . ?
C25 Ir1 C29 C28 -115.5(9) . . . . ?
P1 Ir1 C29 C28 -104.7(11) . . . . ?
Cl1 Ir1 C29 C28 152.3(6) . . . . ?
Cl2 Ir1 C29 C28 63.3(7) . . . . ?
C27 Ir1 C29 C34 -159.5(11) . . . . ?
C26 Ir1 C29 C34 157.8(11) . . . . ?
C25 Ir1 C29 C34 120.4(13) . . . . ?
C28 Ir1 C29 C34 -124.1(13) . . . . ?
P1 Ir1 C29 C34 131.2(9) . . . . ?
Cl1 Ir1 C29 C34 28.2(10) . . . . ?
Cl2 Ir1 C29 C34 -60.9(10) . . . . ?
